data_7031439
loop_
_publ_author_name
'Fliedel, Christophe'
'Rosa, Vitor'
'Santos, Carla I. M.'
'Gonzalez, Pablo J.'
'Almeida, Rui M.'
'Gomes, Clara S. B.'
'Gomes, Pedro T.'
'Lemos, M Am\'elia N D A'
'Aull\'on, Gabriel'
'Welter, Richard'
'Avil\'es, Teresa'

_publ_section_title
;
 Copper(ii) complexes of bis(aryl-imino)acenaphthene ligands: synthesis,
 structure, DFT studies and evaluation in reverse ATRP of styrene.
;
_journal_issue 34
_journal_name_full 'Dalton transactions (Cambridge, England : 2003)'
_journal_page_first 13041
_journal_paper_doi 10.1039/c4dt01069h
_journal_volume 43
_journal_year 2014
_chemical_formula_moiety 'C36 H40 Cl2 Cu N2, C H2 Cl2'
_chemical_formula_sum 'C37 H42 Cl4 Cu N2'
_chemical_formula_weight 720.07
_chemical_name_systematic
; 
 ? 
;
_space_group_IT_number 14
_symmetry_cell_setting monoclinic
_symmetry_space_group_name_Hall '-P 2ybc'
_symmetry_space_group_name_H-M 'P 1 21/c 1'
_atom_sites_solution_hydrogens geom
_atom_sites_solution_primary direct
_atom_sites_solution_secondary difmap
_audit_creation_method SHELXL-97
_cell_angle_alpha 90.00
_cell_angle_beta 105.32(3)
_cell_angle_gamma 90.00
_cell_formula_units_Z 4
_cell_length_a 11.7040(4)
_cell_length_b 29.0320(10)
_cell_length_c 11.9346(4)
_cell_measurement_reflns_used 31167
_cell_measurement_temperature 173(2)
_cell_measurement_theta_max 29.02
_cell_measurement_theta_min 1.90
_cell_volume 3911.2(6)
_computing_cell_refinement 'Denzo (Nonius B.V., 1998)'
_computing_data_collection 'Collect (Nonius B.V., 1998)'
_computing_data_reduction 'Denzo (Nonius B.V., 1998)'
_computing_molecular_graphics 'PLATON 98 (Spek, 1998)'
_computing_publication_material 'SHELXL-97 (Sheldrick, 1997)'
_computing_structure_refinement 'SHELXL-97 (Sheldrick, 1997)'
_computing_structure_solution 'SHELXS-97 (Sheldrick, 1997)'
_diffrn_ambient_temperature 173(2)
_diffrn_measured_fraction_theta_full 0.999
_diffrn_measured_fraction_theta_max 0.999
_diffrn_measurement_device_type KappaCCD
_diffrn_measurement_method '\p scans'
_diffrn_radiation_monochromator graphite
_diffrn_radiation_source 'fine-focus sealed tube'
_diffrn_radiation_type MoK\a
_diffrn_radiation_wavelength 0.71073
_diffrn_reflns_av_R_equivalents 0.0315
_diffrn_reflns_av_sigmaI/netI 0.0402
_diffrn_reflns_limit_h_max 15
_diffrn_reflns_limit_h_min -15
_diffrn_reflns_limit_k_max 38
_diffrn_reflns_limit_k_min -39
_diffrn_reflns_limit_l_max 16
_diffrn_reflns_limit_l_min -8
_diffrn_reflns_number 31167
_diffrn_reflns_theta_full 29.02
_diffrn_reflns_theta_max 29.02
_diffrn_reflns_theta_min 1.90
_exptl_absorpt_coefficient_mu 0.857
_exptl_absorpt_correction_type none
_exptl_crystal_colour green
_exptl_crystal_density_diffrn 1.223
_exptl_crystal_density_method 'not measured'
_exptl_crystal_description prism
_exptl_crystal_F_000 1500
_exptl_crystal_size_max 0.40
_exptl_crystal_size_mid 0.20
_exptl_crystal_size_min 0.15
_platon_squeeze_details
;
 The residual electron density was assigned to half a molecule of the
 pentane solvent [85/4 = 21 e per asymmetric unit; half a molecule of 
 C5H12 would give 21e].
;
_refine_diff_density_max 1.131
_refine_diff_density_min -0.860
_refine_diff_density_rms 0.086
_refine_ls_extinction_method none
_refine_ls_goodness_of_fit_ref 1.057
_refine_ls_hydrogen_treatment constr
_refine_ls_matrix_type full
_refine_ls_number_parameters 405
_refine_ls_number_reflns 10407
_refine_ls_number_restraints 0
_refine_ls_restrained_S_all 1.057
_refine_ls_R_factor_all 0.0965
_refine_ls_R_factor_gt 0.0698
_refine_ls_shift/su_max 0.001
_refine_ls_shift/su_mean 0.000
_refine_ls_structure_factor_coef Fsqd
_refine_ls_weighting_details 'calc w=1/[\s^2^(Fo^2^)+(0.0521P)^2^+9.8952P] where P=(Fo^2^+2Fc^2^)/3'
_refine_ls_weighting_scheme calc
_refine_ls_wR_factor_gt 0.1581
_refine_ls_wR_factor_ref 0.1686
_reflns_number_gt 7406
_reflns_number_total 10407
_reflns_threshold_expression >2sigma(I)
_cod_data_source_file c4dt01069h2.cif
_cod_data_source_block cu_cl2_isopro
_cod_depositor_comments 'Adding full bibliography for 7031438--7031440.cif.'
_cod_original_cell_volume 3911.1(6)
_cod_original_sg_symbol_H-M P21/c
_cod_database_code 7031439

loop_
_symmetry_equiv_pos_as_xyz
'x, y, z'
'-x, y+1/2, -z+1/2'
'-x, -y, -z'
'x, -y-1/2, z-1/2'

loop_
_atom_site_label
_atom_site_type_symbol
_atom_site_fract_x
_atom_site_fract_y
_atom_site_fract_z
_atom_site_U_iso_or_equiv
_atom_site_adp_type
_atom_site_occupancy
_atom_site_symmetry_multiplicity
_atom_site_calc_flag
_atom_site_refinement_flags
Cu Cu 0.53127(3) 0.121111(15) 0.37835(3) 0.02583(11) Uani 1 1 d .
Cl1 Cl 0.37936(8) 0.11546(5) 0.45433(8) 0.0603(4) Uani 1 1 d .
Cl2 Cl 0.66716(8) 0.12315(5) 0.54515(7) 0.0503(3) Uani 1 1 d .
Cl3 Cl 0.9863(2) 0.07138(10) 0.7702(2) 0.1337(9) Uani 1 1 d .
Cl4 Cl 1.0473(2) 0.16383(8) 0.7308(2) 0.1457(12) Uani 1 1 d .
N1 N 0.4239(2) 0.11828(9) 0.2127(2) 0.0208(5) Uani 1 1 d .
N2 N 0.6591(2) 0.12500(9) 0.2889(2) 0.0201(5) Uani 1 1 d .
C1 C 0.4822(2) 0.12275(11) 0.1358(2) 0.0213(6) Uani 1 1 d .
C2 C 0.6136(2) 0.12827(10) 0.1787(2) 0.0205(6) Uani 1 1 d .
C3 C 0.6614(2) 0.13049(11) 0.0769(2) 0.0213(6) Uani 1 1 d .
C4 C 0.5606(3) 0.12664(11) -0.0208(2) 0.0219(6) Uani 1 1 d .
C5 C 0.4516(2) 0.12206(11) 0.0080(2) 0.0214(6) Uani 1 1 d .
C6 C 0.3484(3) 0.11611(13) -0.0796(3) 0.0314(7) Uani 1 1 d .
H6 H 0.2740 0.1127 -0.0627 0.038 Uiso 1 1 calc R
C7 C 0.3580(3) 0.11537(15) -0.1945(3) 0.0381(9) Uani 1 1 d .
H7 H 0.2877 0.1116 -0.2554 0.046 Uiso 1 1 calc R
C8 C 0.4634(3) 0.11981(15) -0.2235(3) 0.0395(9) Uani 1 1 d .
H8 H 0.4645 0.1189 -0.3028 0.047 Uiso 1 1 calc R
C9 C 0.5704(3) 0.12573(13) -0.1355(3) 0.0296(7) Uani 1 1 d .
C10 C 0.6858(3) 0.12996(14) -0.1499(3) 0.0372(9) Uani 1 1 d .
H10 H 0.6967 0.1300 -0.2260 0.045 Uiso 1 1 calc R
C11 C 0.7825(3) 0.13398(14) -0.0557(3) 0.0347(8) Uani 1 1 d .
H11 H 0.8589 0.1366 -0.0687 0.042 Uiso 1 1 calc R
C12 C 0.7726(3) 0.13429(12) 0.0595(3) 0.0256(7) Uani 1 1 d .
H12 H 0.8408 0.1370 0.1233 0.031 Uiso 1 1 calc R
C13 C 0.3012(3) 0.10594(12) 0.1772(2) 0.0239(6) Uani 1 1 d .
C14 C 0.2144(3) 0.14038(14) 0.1455(3) 0.0317(7) Uani 1 1 d .
C15 C 0.0970(3) 0.12545(16) 0.1094(4) 0.0434(9) Uani 1 1 d .
H15 H 0.0356 0.1477 0.0871 0.052 Uiso 1 1 calc R
C16 C 0.0676(3) 0.07983(17) 0.1053(4) 0.0476(11) Uani 1 1 d .
H16 H -0.0130 0.0708 0.0784 0.057 Uiso 1 1 calc R
C17 C 0.1546(3) 0.04683(16) 0.1399(4) 0.0433(9) Uani 1 1 d .
H17 H 0.1329 0.0152 0.1380 0.052 Uiso 1 1 calc R
C18 C 0.2740(3) 0.05911(13) 0.1778(3) 0.0320(7) Uani 1 1 d .
C19 C 0.2432(3) 0.19097(14) 0.1529(4) 0.0406(9) Uani 1 1 d .
H19 H 0.3314 0.1940 0.1759 0.049 Uiso 1 1 calc R
C20 C 0.1967(5) 0.21570(19) 0.0371(5) 0.0695(15) Uani 1 1 d .
H20A H 0.2350 0.2030 -0.0199 0.104 Uiso 1 1 calc R
H20B H 0.2144 0.2487 0.0474 0.104 Uiso 1 1 calc R
H20C H 0.1108 0.2113 0.0094 0.104 Uiso 1 1 calc R
C21 C 0.1964(5) 0.21440(19) 0.2470(5) 0.0675(14) Uani 1 1 d .
H21A H 0.1099 0.2117 0.2271 0.101 Uiso 1 1 calc R
H21B H 0.2187 0.2470 0.2521 0.101 Uiso 1 1 calc R
H21C H 0.2307 0.1995 0.3220 0.101 Uiso 1 1 calc R
C22 C 0.3699(4) 0.02313(14) 0.2157(4) 0.0424(9) Uani 1 1 d .
H22 H 0.4445 0.0396 0.2561 0.051 Uiso 1 1 calc R
C23 C 0.3933(6) -0.00177(18) 0.1111(5) 0.0703(16) Uani 1 1 d .
H23A H 0.3214 -0.0180 0.0688 0.105 Uiso 1 1 calc R
H23B H 0.4578 -0.0240 0.1379 0.105 Uiso 1 1 calc R
H23C H 0.4158 0.0207 0.0595 0.105 Uiso 1 1 calc R
C24 C 0.3434(6) -0.01149(19) 0.3016(5) 0.0708(15) Uani 1 1 d .
H24A H 0.3271 0.0050 0.3674 0.106 Uiso 1 1 calc R
H24B H 0.4119 -0.0318 0.3298 0.106 Uiso 1 1 calc R
H24C H 0.2741 -0.0300 0.2629 0.106 Uiso 1 1 calc R
C25 C 0.7868(2) 0.12201(12) 0.3311(2) 0.0230(6) Uani 1 1 d .
C26 C 0.8355(3) 0.07773(13) 0.3434(3) 0.0313(7) Uani 1 1 d .
C27 C 0.9592(3) 0.07500(16) 0.3722(3) 0.0431(10) Uani 1 1 d .
H27 H 0.9958 0.0456 0.3781 0.052 Uiso 1 1 calc R
C28 C 1.0291(3) 0.11359(17) 0.3923(3) 0.0470(11) Uani 1 1 d .
H28 H 1.1128 0.1107 0.4089 0.056 Uiso 1 1 calc R
C29 C 0.9785(3) 0.15632(16) 0.3883(3) 0.0389(9) Uani 1 1 d .
H29 H 1.0278 0.1827 0.4065 0.047 Uiso 1 1 calc R
C30 C 0.8543(3) 0.16177(13) 0.3574(3) 0.0287(7) Uani 1 1 d .
C31 C 0.7586(4) 0.03480(14) 0.3243(4) 0.0470(10) Uani 1 1 d .
H31 H 0.6776 0.0443 0.3279 0.056 Uiso 1 1 calc R
C32 C 0.8030(5) -0.00119(18) 0.4194(5) 0.0640(13) Uani 1 1 d .
H32A H 0.7443 -0.0259 0.4110 0.096 Uiso 1 1 calc R
H32B H 0.8149 0.0133 0.4958 0.096 Uiso 1 1 calc R
H32C H 0.8782 -0.0141 0.4124 0.096 Uiso 1 1 calc R
C33 C 0.7470(7) 0.01424(19) 0.2063(5) 0.091(2) Uani 1 1 d .
H33A H 0.7076 0.0363 0.1463 0.136 Uiso 1 1 calc R
H33B H 0.6999 -0.0141 0.1983 0.136 Uiso 1 1 calc R
H33C H 0.8259 0.0071 0.1972 0.136 Uiso 1 1 calc R
C34 C 0.7992(3) 0.20900(13) 0.3541(3) 0.0365(8) Uani 1 1 d .
H34 H 0.7112 0.2053 0.3279 0.044 Uiso 1 1 calc R
C35 C 0.8301(5) 0.23141(18) 0.4734(4) 0.0621(13) Uani 1 1 d .
H35A H 0.8072 0.2109 0.5289 0.093 Uiso 1 1 calc R
H35B H 0.7876 0.2607 0.4694 0.093 Uiso 1 1 calc R
H35C H 0.9157 0.2371 0.4988 0.093 Uiso 1 1 calc R
C36 C 0.8367(6) 0.24082(18) 0.2676(5) 0.0721(16) Uani 1 1 d .
H36A H 0.9226 0.2456 0.2928 0.108 Uiso 1 1 calc R
H36B H 0.7962 0.2705 0.2645 0.108 Uiso 1 1 calc R
H36C H 0.8155 0.2267 0.1904 0.108 Uiso 1 1 calc R
C37 C 0.9739(5) 0.1150(2) 0.6722(5) 0.0830(19) Uani 1 1 d .
H37A H 0.8891 0.1223 0.6396 0.100 Uiso 1 1 calc R
H37B H 1.0057 0.1044 0.6075 0.100 Uiso 1 1 calc R

loop_
_atom_site_aniso_label
_atom_site_aniso_U_11
_atom_site_aniso_U_22
_atom_site_aniso_U_33
_atom_site_aniso_U_23
_atom_site_aniso_U_13
_atom_site_aniso_U_12
Cu 0.01998(18) 0.0451(2) 0.01282(16) 0.00011(17) 0.00506(13) -0.00219(17)
Cl1 0.0290(4) 0.1332(12) 0.0222(4) -0.0104(5) 0.0129(3) -0.0178(6)
Cl2 0.0311(4) 0.1040(9) 0.0143(3) 0.0025(4) 0.0033(3) -0.0021(5)
Cl3 0.1267(18) 0.173(2) 0.1181(17) 0.0506(16) 0.0619(15) 0.0263(16)
Cl4 0.1138(15) 0.0969(14) 0.170(2) -0.0629(14) -0.0613(15) 0.0405(12)
N1 0.0159(10) 0.0305(14) 0.0161(11) 0.0000(10) 0.0042(9) 0.0020(10)
N2 0.0195(11) 0.0271(13) 0.0135(10) -0.0004(10) 0.0041(9) 0.0018(10)
C1 0.0180(12) 0.0282(15) 0.0162(12) 0.0054(12) 0.0019(10) 0.0077(12)
C2 0.0184(13) 0.0232(15) 0.0192(13) -0.0008(11) 0.0039(10) 0.0028(11)
C3 0.0160(12) 0.0307(17) 0.0163(13) 0.0014(11) 0.0026(10) 0.0030(11)
C4 0.0235(13) 0.0276(16) 0.0136(12) 0.0007(11) 0.0031(10) 0.0030(12)
C5 0.0194(13) 0.0296(16) 0.0151(12) -0.0014(12) 0.0043(10) 0.0026(12)
C6 0.0204(14) 0.045(2) 0.0248(15) -0.0029(14) -0.0006(12) 0.0028(14)
C7 0.0311(17) 0.061(3) 0.0156(14) 0.0001(15) -0.0060(13) 0.0008(17)
C8 0.0390(19) 0.063(3) 0.0141(13) -0.0014(16) 0.0028(13) -0.0023(18)
C9 0.0279(15) 0.044(2) 0.0163(13) 0.0001(13) 0.0053(12) -0.0007(14)
C10 0.0347(18) 0.059(3) 0.0204(15) 0.0010(15) 0.0115(14) 0.0010(17)
C11 0.0291(16) 0.053(2) 0.0262(16) -0.0018(15) 0.0148(14) -0.0022(15)
C12 0.0202(14) 0.0395(19) 0.0173(13) -0.0003(12) 0.0052(11) -0.0005(12)
C13 0.0182(13) 0.0385(18) 0.0163(13) -0.0018(12) 0.0072(11) -0.0030(12)
C14 0.0198(14) 0.048(2) 0.0279(16) 0.0014(15) 0.0078(12) -0.0003(14)
C15 0.0214(16) 0.064(3) 0.043(2) 0.000(2) 0.0064(15) 0.0029(17)
C16 0.0178(16) 0.072(3) 0.051(2) -0.009(2) 0.0053(16) -0.0128(17)
C17 0.0315(19) 0.054(3) 0.047(2) -0.0068(19) 0.0136(17) -0.0158(17)
C18 0.0266(16) 0.043(2) 0.0268(16) -0.0046(14) 0.0081(13) -0.0047(14)
C19 0.0251(17) 0.047(2) 0.050(2) 0.0000(18) 0.0087(16) 0.0076(15)
C20 0.080(4) 0.057(3) 0.071(4) 0.022(3) 0.019(3) 0.015(3)
C21 0.070(3) 0.061(3) 0.080(4) -0.016(3) 0.034(3) 0.001(3)
C22 0.040(2) 0.036(2) 0.052(2) 0.0012(18) 0.0140(18) -0.0044(16)
C23 0.102(4) 0.049(3) 0.075(4) 0.005(3) 0.049(3) 0.017(3)
C24 0.091(4) 0.062(3) 0.061(3) 0.019(3) 0.024(3) 0.011(3)
C25 0.0157(12) 0.0385(17) 0.0147(12) -0.0013(12) 0.0040(10) 0.0006(12)
C26 0.0243(15) 0.040(2) 0.0260(16) -0.0031(14) 0.0008(13) 0.0051(14)
C27 0.0262(17) 0.060(3) 0.039(2) -0.0014(19) 0.0017(15) 0.0179(17)
C28 0.0168(14) 0.083(3) 0.040(2) -0.004(2) 0.0053(14) 0.0044(18)
C29 0.0209(16) 0.065(3) 0.0298(18) -0.0002(17) 0.0052(13) -0.0132(16)
C30 0.0238(15) 0.043(2) 0.0198(14) -0.0015(13) 0.0076(12) -0.0043(14)
C31 0.036(2) 0.034(2) 0.061(3) -0.0008(19) -0.0052(19) 0.0050(16)
C32 0.073(3) 0.060(3) 0.056(3) 0.008(2) 0.014(3) 0.002(3)
C33 0.151(6) 0.044(3) 0.049(3) -0.001(2) -0.022(3) -0.010(3)
C34 0.0344(18) 0.039(2) 0.0365(19) -0.0029(16) 0.0097(15) -0.0106(15)
C35 0.090(4) 0.053(3) 0.048(3) -0.014(2) 0.026(3) -0.004(3)
C36 0.118(5) 0.052(3) 0.057(3) 0.013(2) 0.041(3) 0.000(3)
C37 0.055(3) 0.135(6) 0.047(3) -0.002(3) -0.006(2) -0.022(3)

loop_
_atom_type_symbol
_atom_type_description
_atom_type_scat_dispersion_real
_atom_type_scat_dispersion_imag
_atom_type_scat_source
C C 0.0033 0.0016 'International Tables Vol C Tables 4.2.6.8 and 6.1.1.4'
H H 0.0000 0.0000 'International Tables Vol C Tables 4.2.6.8 and 6.1.1.4'
N N 0.0061 0.0033 'International Tables Vol C Tables 4.2.6.8 and 6.1.1.4'
Cl Cl 0.1484 0.1585 'International Tables Vol C Tables 4.2.6.8 and 6.1.1.4'
Cu Cu 0.3201 1.2651 'International Tables Vol C Tables 4.2.6.8 and 6.1.1.4'

loop_
_geom_angle_atom_site_label_1
_geom_angle_atom_site_label_2
_geom_angle_atom_site_label_3
_geom_angle
N1 Cu N2 81.14(9)
N1 Cu Cl2 172.04(7)
N2 Cu Cl2 90.98(7)
N1 Cu Cl1 92.18(7)
N2 Cu Cl1 173.28(7)
Cl2 Cu Cl1 95.67(4)
C1 N1 C13 119.6(2)
C1 N1 Cu 112.26(19)
C13 N1 Cu 127.50(19)
C2 N2 C25 118.1(2)
C2 N2 Cu 111.94(19)
C25 N2 Cu 129.88(18)
N1 C1 C5 135.1(3)
N1 C1 C2 117.3(2)
C5 C1 C2 107.6(2)
N2 C2 C3 134.9(3)
N2 C2 C1 116.9(3)
C3 C2 C1 107.6(2)
C12 C3 C4 119.6(3)
C12 C3 C2 135.3(3)
C4 C3 C2 105.1(2)
C9 C4 C5 123.2(3)
C9 C4 C3 122.4(3)
C5 C4 C3 114.4(3)
C6 C5 C4 119.5(3)
C6 C5 C1 135.2(3)
C4 C5 C1 105.3(2)
C5 C6 C7 117.4(3)
C5 C6 H6 121.3
C7 C6 H6 121.3
C8 C7 C6 123.6(3)
C8 C7 H7 118.2
C6 C7 H7 118.2
C7 C8 C9 120.1(3)
C7 C8 H8 119.9
C9 C8 H8 119.9
C4 C9 C10 116.4(3)
C4 C9 C8 116.2(3)
C10 C9 C8 127.4(3)
C11 C10 C9 121.1(3)
C11 C10 H10 119.5
C9 C10 H10 119.5
C10 C11 C12 122.4(3)
C10 C11 H11 118.8
C12 C11 H11 118.8
C3 C12 C11 118.1(3)
C3 C12 H12 120.9
C11 C12 H12 120.9
C18 C13 C14 123.0(3)
C18 C13 N1 117.0(3)
C14 C13 N1 120.0(3)
C15 C14 C13 116.4(4)
C15 C14 C19 120.6(3)
C13 C14 C19 123.0(3)
C16 C15 C14 122.0(4)
C16 C15 H15 119.0
C14 C15 H15 119.0
C15 C16 C17 120.3(3)
C15 C16 H16 119.9
C17 C16 H16 119.9
C16 C17 C18 121.1(4)
C16 C17 H17 119.5
C18 C17 H17 119.5
C13 C18 C17 117.1(3)
C13 C18 C22 121.5(3)
C17 C18 C22 121.4(4)
C14 C19 C20 112.7(4)
C14 C19 C21 111.0(4)
C20 C19 C21 110.1(4)
C14 C19 H19 107.6
C20 C19 H19 107.6
C21 C19 H19 107.6
C19 C20 H20A 109.5
C19 C20 H20B 109.5
H20A C20 H20B 109.5
C19 C20 H20C 109.5
H20A C20 H20C 109.5
H20B C20 H20C 109.5
C19 C21 H21A 109.5
C19 C21 H21B 109.5
H21A C21 H21B 109.5
C19 C21 H21C 109.5
H21A C21 H21C 109.5
H21B C21 H21C 109.5
C18 C22 C24 112.9(4)
C18 C22 C23 111.2(4)
C24 C22 C23 110.5(4)
C18 C22 H22 107.3
C24 C22 H22 107.3
C23 C22 H22 107.3
C22 C23 H23A 109.5
C22 C23 H23B 109.5
H23A C23 H23B 109.5
C22 C23 H23C 109.5
H23A C23 H23C 109.5
H23B C23 H23C 109.5
C22 C24 H24A 109.5
C22 C24 H24B 109.5
H24A C24 H24B 109.5
C22 C24 H24C 109.5
H24A C24 H24C 109.5
H24B C24 H24C 109.5
C30 C25 C26 123.3(3)
C30 C25 N2 120.2(3)
C26 C25 N2 116.5(3)
C25 C26 C27 116.4(3)
C25 C26 C31 122.0(3)
C27 C26 C31 121.6(3)
C28 C27 C26 121.9(4)
C28 C27 H27 119.1
C26 C27 H27 119.1
C29 C28 C27 120.1(3)
C29 C28 H28 120.0
C27 C28 H28 120.0
C28 C29 C30 121.1(4)
C28 C29 H29 119.4
C30 C29 H29 119.4
C25 C30 C29 116.8(3)
C25 C30 C34 122.4(3)
C29 C30 C34 120.8(3)
C33 C31 C26 111.7(4)
C33 C31 C32 110.7(4)
C26 C31 C32 112.2(4)
C33 C31 H31 107.3
C26 C31 H31 107.3
C32 C31 H31 107.3
C31 C32 H32A 109.5
C31 C32 H32B 109.5
H32A C32 H32B 109.5
C31 C32 H32C 109.5
H32A C32 H32C 109.5
H32B C32 H32C 109.5
C31 C33 H33A 109.5
C31 C33 H33B 109.5
H33A C33 H33B 109.5
C31 C33 H33C 109.5
H33A C33 H33C 109.5
H33B C33 H33C 109.5
C30 C34 C35 111.6(3)
C30 C34 C36 111.6(4)
C35 C34 C36 109.4(4)
C30 C34 H34 108.0
C35 C34 H34 108.0
C36 C34 H34 108.0
C34 C35 H35A 109.5
C34 C35 H35B 109.5
H35A C35 H35B 109.5
C34 C35 H35C 109.5
H35A C35 H35C 109.5
H35B C35 H35C 109.5
C34 C36 H36A 109.5
C34 C36 H36B 109.5
H36A C36 H36B 109.5
C34 C36 H36C 109.5
H36A C36 H36C 109.5
H36B C36 H36C 109.5
Cl3 C37 Cl4 113.1(3)
Cl3 C37 H37A 108.9
Cl4 C37 H37A 108.9
Cl3 C37 H37B 108.9
Cl4 C37 H37B 108.9
H37A C37 H37B 107.8

loop_
_geom_bond_atom_site_label_1
_geom_bond_atom_site_label_2
_geom_bond_distance
Cu N1 2.045(2)
Cu N2 2.058(2)
Cu Cl2 2.1961(11)
Cu Cl1 2.2051(10)
Cl3 C37 1.703(7)
Cl4 C37 1.709(7)
N1 C1 1.287(4)
N1 C13 1.431(4)
N2 C2 1.285(4)
N2 C25 1.448(4)
C1 C5 1.472(4)
C1 C2 1.496(4)
C2 C3 1.467(4)
C3 C12 1.376(4)
C3 C4 1.427(4)
C4 C9 1.403(4)
C4 C5 1.413(4)
C5 C6 1.383(4)
C6 C7 1.405(5)
C6 H6 0.9500
C7 C8 1.372(5)
C7 H7 0.9500
C8 C9 1.417(5)
C8 H8 0.9500
C9 C10 1.411(5)
C10 C11 1.373(5)
C10 H10 0.9500
C11 C12 1.410(4)
C11 H11 0.9500
C12 H12 0.9500
C13 C18 1.397(5)
C13 C14 1.404(5)
C14 C15 1.396(5)
C14 C19 1.504(6)
C15 C16 1.366(6)
C15 H15 0.9500
C16 C17 1.379(6)
C16 H16 0.9500
C17 C18 1.397(5)
C17 H17 0.9500
C18 C22 1.512(5)
C19 C20 1.525(6)
C19 C21 1.533(6)
C19 H19 1.0000
C20 H20A 0.9800
C20 H20B 0.9800
C20 H20C 0.9800
C21 H21A 0.9800
C21 H21B 0.9800
C21 H21C 0.9800
C22 C24 1.526(6)
C22 C23 1.528(6)
C22 H22 1.0000
C23 H23A 0.9800
C23 H23B 0.9800
C23 H23C 0.9800
C24 H24A 0.9800
C24 H24B 0.9800
C24 H24C 0.9800
C25 C30 1.387(5)
C25 C26 1.398(5)
C26 C27 1.400(5)
C26 C31 1.518(5)
C27 C28 1.371(6)
C27 H27 0.9500
C28 C29 1.370(6)
C28 H28 0.9500
C29 C30 1.411(5)
C29 H29 0.9500
C30 C34 1.511(5)
C31 C33 1.502(7)
C31 C32 1.529(6)
C31 H31 1.0000
C32 H32A 0.9800
C32 H32B 0.9800
C32 H32C 0.9800
C33 H33A 0.9800
C33 H33B 0.9800
C33 H33C 0.9800
C34 C35 1.520(6)
C34 C36 1.533(6)
C34 H34 1.0000
C35 H35A 0.9800
C35 H35B 0.9800
C35 H35C 0.9800
C36 H36A 0.9800
C36 H36B 0.9800
C36 H36C 0.9800
C37 H37A 0.9900
C37 H37B 0.9900

loop_
_geom_torsion_atom_site_label_1
_geom_torsion_atom_site_label_2
_geom_torsion_atom_site_label_3
_geom_torsion_atom_site_label_4
_geom_torsion
N2 Cu N1 C1 -3.7(2)
Cl1 Cu N1 C1 177.1(2)
N2 Cu N1 C13 167.0(3)
Cl1 Cu N1 C13 -12.2(3)
N1 Cu N2 C2 6.1(2)
Cl2 Cu N2 C2 -175.1(2)
N1 Cu N2 C25 -170.0(3)
Cl2 Cu N2 C25 8.7(3)
C13 N1 C1 C5 6.4(6)
Cu N1 C1 C5 177.9(3)
C13 N1 C1 C2 -170.6(3)
Cu N1 C1 C2 0.9(4)
C25 N2 C2 C3 -1.0(5)
Cu N2 C2 C3 -177.6(3)
C25 N2 C2 C1 169.3(3)
Cu N2 C2 C1 -7.4(3)
N1 C1 C2 N2 4.6(4)
C5 C1 C2 N2 -173.2(3)
N1 C1 C2 C3 177.3(3)
C5 C1 C2 C3 -0.4(3)
N2 C2 C3 C12 -7.5(7)
C1 C2 C3 C12 -178.3(4)
N2 C2 C3 C4 171.2(3)
C1 C2 C3 C4 0.3(3)
C12 C3 C4 C9 1.2(5)
C2 C3 C4 C9 -177.7(3)
C12 C3 C4 C5 178.8(3)
C2 C3 C4 C5 -0.1(4)
C9 C4 C5 C6 0.4(5)
C3 C4 C5 C6 -177.3(3)
C9 C4 C5 C1 177.5(3)
C3 C4 C5 C1 -0.2(4)
N1 C1 C5 C6 -0.4(7)
C2 C1 C5 C6 176.8(4)
N1 C1 C5 C4 -176.8(4)
C2 C1 C5 C4 0.4(3)
C4 C5 C6 C7 -0.6(5)
C1 C5 C6 C7 -176.6(4)
C5 C6 C7 C8 0.6(6)
C6 C7 C8 C9 -0.3(7)
C5 C4 C9 C10 -178.9(3)
C3 C4 C9 C10 -1.5(5)
C5 C4 C9 C8 -0.1(5)
C3 C4 C9 C8 177.4(3)
C7 C8 C9 C4 0.0(6)
C7 C8 C9 C10 178.8(4)
C4 C9 C10 C11 1.0(6)
C8 C9 C10 C11 -177.7(4)
C9 C10 C11 C12 -0.2(6)
C4 C3 C12 C11 -0.3(5)
C2 C3 C12 C11 178.2(4)
C10 C11 C12 C3 -0.1(6)
C1 N1 C13 C18 93.1(4)
Cu N1 C13 C18 -76.9(3)
C1 N1 C13 C14 -87.8(4)
Cu N1 C13 C14 102.1(3)
C18 C13 C14 C15 -2.4(5)
N1 C13 C14 C15 178.6(3)
C18 C13 C14 C19 175.5(3)
N1 C13 C14 C19 -3.4(5)
C13 C14 C15 C16 0.1(6)
C19 C14 C15 C16 -177.9(4)
C14 C15 C16 C17 1.6(7)
C15 C16 C17 C18 -1.2(6)
C14 C13 C18 C17 2.9(5)
N1 C13 C18 C17 -178.1(3)
C14 C13 C18 C22 -178.3(3)
N1 C13 C18 C22 0.7(5)
C16 C17 C18 C13 -1.0(6)
C16 C17 C18 C22 -179.8(4)
C15 C14 C19 C20 -58.4(5)
C13 C14 C19 C20 123.7(4)
C15 C14 C19 C21 65.6(5)
C13 C14 C19 C21 -112.3(4)
C13 C18 C22 C24 132.3(4)
C17 C18 C22 C24 -48.9(5)
C13 C18 C22 C23 -102.8(4)
C17 C18 C22 C23 75.9(5)
C2 N2 C25 C30 89.3(4)
Cu N2 C25 C30 -94.7(3)
C2 N2 C25 C26 -90.9(4)
Cu N2 C25 C26 85.1(3)
C30 C25 C26 C27 -6.8(5)
N2 C25 C26 C27 173.4(3)
C30 C25 C26 C31 174.3(3)
N2 C25 C26 C31 -5.5(5)
C25 C26 C27 C28 2.7(6)
C31 C26 C27 C28 -178.4(4)
C26 C27 C28 C29 2.3(6)
C27 C28 C29 C30 -3.5(6)
C26 C25 C30 C29 5.6(5)
N2 C25 C30 C29 -174.6(3)
C26 C25 C30 C34 -174.2(3)
N2 C25 C30 C34 5.5(4)
C28 C29 C30 C25 -0.3(5)
C28 C29 C30 C34 179.6(3)
C25 C26 C31 C33 100.1(5)
C27 C26 C31 C33 -78.8(5)
C25 C26 C31 C32 -135.0(4)
C27 C26 C31 C32 46.2(6)
C25 C30 C34 C35 116.6(4)
C29 C30 C34 C35 -63.3(5)
C25 C30 C34 C36 -120.6(4)
C29 C30 C34 C36 59.6(5)

loop_
_platon_squeeze_void_nr
_platon_squeeze_void_average_x
_platon_squeeze_void_average_y
_platon_squeeze_void_average_z
_platon_squeeze_void_volume
_platon_squeeze_void_count_electrons
1 0.216 0.167 0.575 9.2 0.2
2 0.216 0.333 0.075 9.4 0.0
3 0.499 0.750 0.941 182.9 42.5
4 0.501 0.250 0.492 183.3 42.5
5 0.784 0.666 0.925 9.4 0.1
6 0.784 0.834 0.425 9.5 0.0
